data_2233118
loop_
_publ_author_name
'Zhao, Ningning'
'Li, Wenjun'
'Chang, Zhidong'
'Sun, Changyan'
'Fan, Hongxia'

_publ_section_title
;
 3,3'-[Biphenyl-4,4'-diylbis(oxy)]diphthalic acid
;
_journal_coeditor_code CV5208
_journal_issue 1
_journal_name_full 'Acta Crystallographica Section E'
_journal_page_first o211
_journal_paper_doi 10.1107/S1600536811053219
_journal_volume 68
_journal_year 2012
_chemical_formula_iupac 'C28 H18 O10'
_chemical_formula_moiety 'C28 H18 O10'
_chemical_formula_sum 'C28 H18 O10'
_chemical_formula_weight 514.42
_chemical_name_systematic
;
3,3'-[Biphenyl-4,4'-diylbis(oxy)]diphthalic acid
;
_space_group_IT_number 33
_symmetry_cell_setting orthorhombic
_symmetry_space_group_name_Hall 'P 2c -2n'
_symmetry_space_group_name_H-M 'P n a 21'
_atom_sites_solution_hydrogens geom
_atom_sites_solution_primary direct
_atom_sites_solution_secondary difmap
_audit_creation_method SHELXL-97
_cell_angle_alpha 90.00
_cell_angle_beta 90.00
_cell_angle_gamma 90.00
_cell_formula_units_Z 4
_cell_length_a 21.5817(7)
_cell_length_b 11.2676(4)
_cell_length_c 9.5025(3)
_cell_measurement_reflns_used 1882
_cell_measurement_temperature 293(2)
_cell_measurement_theta_max 29.0461
_cell_measurement_theta_min 2.9528
_cell_volume 2310.76(13)
_computing_cell_refinement 'SAINT (Bruker, 2007)'
_computing_data_collection 'APEX2 (Bruker, 2007)'
_computing_data_reduction 'SAINT (Bruker, 2007)'
_computing_molecular_graphics 'SHELXTL (Sheldrick, 2008)'
_computing_publication_material 'SHELXTL (Sheldrick, 2008)'
_computing_structure_refinement 'SHELXL97 (Sheldrick, 2008)'
_computing_structure_solution 'SHELXS97 (Sheldrick, 2008)'
_diffrn_ambient_temperature 293(2)
_diffrn_measured_fraction_theta_full 0.998
_diffrn_measured_fraction_theta_max 0.998
_diffrn_measurement_device_type 'Bruker APEXII CCD area-detector'
_diffrn_measurement_method 'phi and omega scans'
_diffrn_radiation_monochromator graphite
_diffrn_radiation_source 'fine-focus sealed tube'
_diffrn_radiation_type MoK\a
_diffrn_radiation_wavelength 0.71073
_diffrn_reflns_av_R_equivalents 0.0238
_diffrn_reflns_av_sigmaI/netI 0.0310
_diffrn_reflns_limit_h_max 25
_diffrn_reflns_limit_h_min -8
_diffrn_reflns_limit_k_max 9
_diffrn_reflns_limit_k_min -13
_diffrn_reflns_limit_l_max 11
_diffrn_reflns_limit_l_min -5
_diffrn_reflns_number 5587
_diffrn_reflns_theta_full 25.00
_diffrn_reflns_theta_max 25.00
_diffrn_reflns_theta_min 2.96
_exptl_absorpt_coefficient_mu 0.114
_exptl_absorpt_correction_T_max 0.9688
_exptl_absorpt_correction_T_min 0.9569
_exptl_absorpt_correction_type multi-scan
_exptl_absorpt_process_details '(SADABS; Bruker, 2005)'
_exptl_crystal_colour yellow
_exptl_crystal_density_diffrn 1.479
_exptl_crystal_density_method 'not measured'
_exptl_crystal_description block
_exptl_crystal_F_000 1064
_exptl_crystal_size_max 0.39
_exptl_crystal_size_mid 0.32
_exptl_crystal_size_min 0.28
_refine_diff_density_max 0.179
_refine_diff_density_min -0.160
_refine_ls_extinction_method none
_refine_ls_goodness_of_fit_ref 1.084
_refine_ls_hydrogen_treatment constr
_refine_ls_matrix_type full
_refine_ls_number_parameters 343
_refine_ls_number_reflns 2857
_refine_ls_number_restraints 1
_refine_ls_restrained_S_all 1.084
_refine_ls_R_factor_all 0.0617
_refine_ls_R_factor_gt 0.0478
_refine_ls_shift/su_max 0.000
_refine_ls_shift/su_mean 0.000
_refine_ls_structure_factor_coef Fsqd
_refine_ls_weighting_details 'calc w=1/[\s^2^(Fo^2^)+(0.0626P)^2^+0.1818P] where P=(Fo^2^+2Fc^2^)/3'
_refine_ls_weighting_scheme calc
_refine_ls_wR_factor_gt 0.1109
_refine_ls_wR_factor_ref 0.1175
_reflns_number_gt 2352
_reflns_number_total 2857
_reflns_threshold_expression I>2sigma(I)
_cod_data_source_file cv5208.cif
_cod_data_source_block I
_cod_database_code 2233118
_cod_database_fobs_code 2233118

loop_
_symmetry_equiv_pos_as_xyz
'x, y, z'
'-x, -y, z+1/2'
'x+1/2, -y+1/2, z'
'-x+1/2, y+1/2, z+1/2'

loop_
_atom_site_type_symbol
_atom_site_label
_atom_site_fract_x
_atom_site_fract_y
_atom_site_fract_z
_atom_site_U_iso_or_equiv
_atom_site_adp_type
_atom_site_calc_flag
_atom_site_refinement_flags
_atom_site_occupancy
_atom_site_symmetry_multiplicity
C C1 0.30406(19) 1.3782(3) 1.6071(4) 0.0542(10) Uani d . 1 1
C C2 0.41811(18) 1.3386(3) 1.4287(4) 0.0450(9) Uani d . 1 1
C C3 0.30093(19) 1.3259(3) 1.4624(4) 0.0527(10) Uani d . 1 1
C C4 0.35348(17) 1.3116(3) 1.3805(4) 0.0445(9) Uani d . 1 1
C C5 0.34704(19) 1.2629(3) 1.2462(4) 0.0515(10) Uani d . 1 1
C C6 0.2897(2) 1.2302(4) 1.1958(5) 0.0638(12) Uani d . 1 1
H H6 0.2860 1.1980 1.1061 0.077 Uiso calc R 1 1
C C7 0.2378(2) 1.2454(4) 1.2786(5) 0.0691(13) Uani d . 1 1
H H7 0.1990 1.2236 1.2444 0.083 Uiso calc R 1 1
C C8 0.2431(2) 1.2924(4) 1.4110(5) 0.0609(11) Uani d . 1 1
H H8 0.2081 1.3020 1.4667 0.073 Uiso calc R 1 1
C C9 0.40425(18) 1.1761(4) 1.0552(4) 0.0509(10) Uani d . 1 1
C C10 0.3961(2) 1.0575(4) 1.0751(4) 0.0666(13) Uani d . 1 1
H H10 0.3870 1.0279 1.1641 0.080 Uiso calc R 1 1
C C11 0.4016(2) 0.9812(3) 0.9611(5) 0.0609(12) Uani d . 1 1
H H11 0.3963 0.9001 0.9749 0.073 Uiso calc R 1 1
C C12 0.41474(16) 1.0225(3) 0.8286(4) 0.0446(9) Uani d . 1 1
C C13 0.4236(2) 1.1432(3) 0.8129(5) 0.0589(11) Uani d . 1 1
H H13 0.4335 1.1738 0.7248 0.071 Uiso calc R 1 1
C C14 0.4178(2) 1.2195(3) 0.9266(5) 0.0596(11) Uani d . 1 1
H H14 0.4233 1.3007 0.9142 0.071 Uiso calc R 1 1
C C15 0.41748(16) 0.9389(3) 0.7056(4) 0.0438(9) Uani d . 1 1
C C16 0.4346(2) 0.8221(3) 0.7200(4) 0.0616(11) Uani d . 1 1
H H16 0.4469 0.7950 0.8082 0.074 Uiso calc R 1 1
C C17 0.4343(2) 0.7437(4) 0.6092(5) 0.0624(11) Uani d . 1 1
H H17 0.4464 0.6653 0.6227 0.075 Uiso calc R 1 1
C C18 0.41619(17) 0.7812(3) 0.4798(4) 0.0467(9) Uani d . 1 1
C C19 0.3990(2) 0.8959(3) 0.4610(5) 0.0639(12) Uani d . 1 1
H H19 0.3865 0.9217 0.3724 0.077 Uiso calc R 1 1
C C20 0.3997(2) 0.9744(3) 0.5721(4) 0.0606(12) Uani d . 1 1
H H20 0.3881 1.0529 0.5571 0.073 Uiso calc R 1 1
C C21 0.42764(16) 0.6151(3) 0.1051(4) 0.0410(8) Uani d . 1 1
C C22 0.3124(2) 0.5020(3) -0.0191(4) 0.0539(10) Uani d . 1 1
C C23 0.31384(17) 0.5530(3) 0.1252(4) 0.0458(9) Uani d . 1 1
C C24 0.36704(17) 0.6045(3) 0.1821(4) 0.0421(8) Uani d . 1 1
C C25 0.36412(17) 0.6571(3) 0.3145(4) 0.0466(9) Uani d . 1 1
C C26 0.30915(18) 0.6577(4) 0.3882(4) 0.0587(11) Uani d . 1 1
H H26 0.3074 0.6929 0.4767 0.070 Uiso calc R 1 1
C C27 0.25716(19) 0.6067(4) 0.3322(5) 0.0656(12) Uani d . 1 1
H H27 0.2202 0.6080 0.3824 0.079 Uiso calc R 1 1
C C28 0.2594(2) 0.5534(4) 0.2014(4) 0.0598(11) Uani d . 1 1
H H28 0.2241 0.5177 0.1646 0.072 Uiso calc R 1 1
O O1 0.35545(15) 1.4066(3) 1.6566(3) 0.0855(10) Uani d . 1 1
O O2 0.25406(16) 1.3930(3) 1.6720(3) 0.0896(11) Uani d . 1 1
H H2 0.2612 1.4218 1.7496 0.134 Uiso calc R 1 1
O O3 0.44618(13) 1.2493(2) 1.4775(4) 0.0628(8) Uani d . 1 1
H H3 0.4811 1.2688 1.5023 0.094 Uiso calc R 1 1
O O4 0.43977(14) 1.4384(2) 1.4219(4) 0.0752(10) Uani d . 1 1
O O5 0.46202(13) 0.5243(2) 0.0978(4) 0.0697(9) Uani d . 1 1
H H5 0.4936 0.5406 0.0537 0.105 Uiso calc R 1 1
O O6 0.44146(14) 0.7116(2) 0.0561(4) 0.0679(9) Uani d . 1 1
O O7 0.26478(17) 0.4490(3) -0.0584(4) 0.0890(11) Uani d . 1 1
O O8 0.35855(15) 0.5180(3) -0.0969(3) 0.0740(9) Uani d . 1 1
H H8A 0.3525 0.4863 -0.1733 0.111 Uiso calc R 1 1
O O9 0.40081(14) 1.2559(3) 1.1684(3) 0.0626(8) Uani d . 1 1
O O10 0.41860(12) 0.7034(2) 0.3652(3) 0.0551(7) Uani d . 1 1

loop_
_atom_site_aniso_label
_atom_site_aniso_U_11
_atom_site_aniso_U_22
_atom_site_aniso_U_33
_atom_site_aniso_U_12
_atom_site_aniso_U_13
_atom_site_aniso_U_23
C1 0.053(2) 0.072(2) 0.039(2) 0.0091(19) -0.004(2) -0.016(2)
C2 0.059(2) 0.0429(19) 0.0327(19) 0.0044(19) -0.0064(19) -0.0080(16)
C3 0.059(2) 0.057(2) 0.042(2) 0.0023(18) -0.004(2) -0.014(2)
C4 0.045(2) 0.054(2) 0.035(2) -0.0003(16) -0.0065(18) -0.0138(17)
C5 0.050(2) 0.060(2) 0.044(2) -0.0032(18) -0.002(2) -0.0131(19)
C6 0.062(3) 0.082(3) 0.047(3) -0.013(2) -0.013(2) -0.022(2)
C7 0.052(3) 0.098(3) 0.057(3) -0.011(2) -0.009(2) -0.024(3)
C8 0.049(2) 0.083(3) 0.051(3) -0.004(2) -0.001(2) -0.019(2)
C9 0.054(2) 0.060(2) 0.039(2) -0.0010(19) -0.003(2) -0.016(2)
C10 0.101(4) 0.074(3) 0.025(2) 0.001(2) -0.008(2) -0.006(2)
C11 0.082(3) 0.054(2) 0.047(3) 0.000(2) -0.005(2) -0.009(2)
C12 0.0415(19) 0.0541(19) 0.038(2) 0.0004(16) -0.0004(18) -0.0093(19)
C13 0.081(3) 0.061(2) 0.035(2) -0.013(2) 0.005(2) -0.012(2)
C14 0.076(3) 0.053(2) 0.050(3) -0.010(2) 0.005(2) -0.012(2)
C15 0.039(2) 0.054(2) 0.038(2) -0.0012(16) -0.0011(18) -0.0119(18)
C16 0.075(3) 0.071(2) 0.038(2) 0.026(2) -0.013(2) -0.009(2)
C17 0.077(3) 0.057(2) 0.053(3) 0.019(2) -0.001(2) -0.011(2)
C18 0.044(2) 0.053(2) 0.043(2) -0.0015(17) 0.006(2) -0.0169(19)
C19 0.094(3) 0.066(2) 0.031(2) 0.005(2) -0.008(2) -0.002(2)
C20 0.089(3) 0.049(2) 0.044(3) 0.003(2) -0.002(2) -0.0033(19)
C21 0.047(2) 0.0430(19) 0.0329(19) 0.0040(16) 0.0014(17) -0.0074(17)
C22 0.057(3) 0.065(2) 0.039(2) -0.001(2) 0.010(2) -0.009(2)
C23 0.051(2) 0.0537(19) 0.033(2) -0.0001(16) 0.0028(19) -0.0076(17)
C24 0.048(2) 0.0423(16) 0.036(2) 0.0029(16) 0.0074(17) -0.0066(17)
C25 0.047(2) 0.0537(19) 0.039(2) -0.0015(16) 0.0073(19) -0.0128(18)
C26 0.058(3) 0.083(3) 0.035(2) -0.005(2) 0.011(2) -0.024(2)
C27 0.049(2) 0.097(3) 0.051(3) -0.012(2) 0.016(2) -0.024(2)
C28 0.054(2) 0.081(3) 0.045(2) -0.009(2) 0.005(2) -0.016(2)
O1 0.060(2) 0.141(3) 0.055(2) 0.0096(19) -0.0108(16) -0.046(2)
O2 0.070(2) 0.148(3) 0.0512(19) -0.008(2) 0.0082(17) -0.042(2)
O3 0.0580(17) 0.0637(16) 0.067(2) -0.0040(14) -0.0070(15) 0.0019(16)
O4 0.075(2) 0.0582(16) 0.092(3) -0.0139(15) -0.032(2) 0.0110(17)
O5 0.0570(17) 0.0566(14) 0.096(3) 0.0102(13) 0.0271(18) 0.0128(17)
O6 0.0712(19) 0.0516(15) 0.081(2) 0.0075(13) 0.0242(17) 0.0159(15)
O7 0.083(2) 0.132(3) 0.0516(18) -0.042(2) 0.0072(18) -0.037(2)
O8 0.067(2) 0.111(2) 0.0439(18) -0.0010(16) 0.0045(16) -0.0348(17)
O9 0.0624(18) 0.0821(18) 0.0433(17) -0.0121(14) 0.0023(15) -0.0300(14)
O10 0.0456(14) 0.0718(16) 0.0479(17) -0.0056(12) 0.0097(13) -0.0281(14)

loop_
_atom_type_symbol
_atom_type_description
_atom_type_scat_dispersion_real
_atom_type_scat_dispersion_imag
_atom_type_scat_source
C C 0.0033 0.0016 'International Tables Vol C Tables 4.2.6.8 and 6.1.1.4'
H H 0.0000 0.0000 'International Tables Vol C Tables 4.2.6.8 and 6.1.1.4'
O O 0.0106 0.0060 'International Tables Vol C Tables 4.2.6.8 and 6.1.1.4'

loop_
_geom_angle_atom_site_label_1
_geom_angle_atom_site_label_2
_geom_angle_atom_site_label_3
_geom_angle
O1 C1 O2 123.1(4)
O1 C1 C3 119.2(4)
O2 C1 C3 117.7(4)
O4 C2 O3 124.7(4)
O4 C2 C4 121.8(3)
O3 C2 C4 113.4(3)
C4 C3 C8 120.3(4)
C4 C3 C1 121.7(4)
C8 C3 C1 118.0(4)
C3 C4 C5 118.6(4)
C3 C4 C2 124.5(3)
C5 C4 C2 116.8(3)
C6 C5 O9 123.7(4)
C6 C5 C4 120.8(4)
O9 C5 C4 115.4(3)
C5 C6 C7 119.9(4)
C5 C6 H6 120.1
C7 C6 H6 120.1
C8 C7 C6 120.2(4)
C8 C7 H7 119.9
C6 C7 H7 119.9
C7 C8 C3 120.2(4)
C7 C8 H8 119.9
C3 C8 H8 119.9
C14 C9 C10 120.6(4)
C14 C9 O9 118.3(3)
C10 C9 O9 121.0(4)
C9 C10 C11 119.3(4)
C9 C10 H10 120.4
C11 C10 H10 120.4
C12 C11 C10 121.6(3)
C12 C11 H11 119.2
C10 C11 H11 119.2
C11 C12 C13 117.5(3)
C11 C12 C15 120.6(3)
C13 C12 C15 121.8(3)
C12 C13 C14 120.9(4)
C12 C13 H13 119.6
C14 C13 H13 119.6
C9 C14 C13 120.1(3)
C9 C14 H14 120.0
C13 C14 H14 120.0
C16 C15 C20 116.3(3)
C16 C15 C12 122.2(3)
C20 C15 C12 121.4(3)
C15 C16 C17 122.5(4)
C15 C16 H16 118.8
C17 C16 H16 118.8
C18 C17 C16 119.7(4)
C18 C17 H17 120.1
C16 C17 H17 120.1
C17 C18 C19 119.6(4)
C17 C18 O10 120.0(3)
C19 C18 O10 120.3(4)
C18 C19 C20 120.5(4)
C18 C19 H19 119.7
C20 C19 H19 119.7
C19 C20 C15 121.3(4)
C19 C20 H20 119.3
C15 C20 H20 119.3
O6 C21 O5 123.8(3)
O6 C21 C24 118.0(3)
O5 C21 C24 118.2(3)
O7 C22 O8 123.2(4)
O7 C22 C23 118.6(4)
O8 C22 C23 118.2(4)
C28 C23 C24 119.7(3)
C28 C23 C22 117.9(4)
C24 C23 C22 122.3(3)
C25 C24 C23 119.3(3)
C25 C24 C21 116.4(3)
C23 C24 C21 124.1(3)
O10 C25 C26 123.9(3)
O10 C25 C24 116.1(3)
C26 C25 C24 120.0(3)
C27 C26 C25 120.4(4)
C27 C26 H26 119.8
C25 C26 H26 119.8
C26 C27 C28 120.2(4)
C26 C27 H27 119.9
C28 C27 H27 119.9
C23 C28 C27 120.3(4)
C23 C28 H28 119.9
C27 C28 H28 119.9
C1 O2 H2 109.5
C2 O3 H3 109.5
C21 O5 H5 109.5
C22 O8 H8A 109.5
C5 O9 C9 119.5(3)
C25 O10 C18 118.6(3)

loop_
_geom_bond_atom_site_label_1
_geom_bond_atom_site_label_2
_geom_bond_distance
C1 O1 1.246(5)
C1 O2 1.254(5)
C1 C3 1.497(6)
C2 O4 1.219(4)
C2 O3 1.263(4)
C2 C4 1.499(5)
C3 C4 1.385(5)
C3 C8 1.392(5)
C4 C5 1.396(5)
C5 C6 1.377(6)
C5 O9 1.378(5)
C6 C7 1.381(6)
C6 H6 0.9300
C7 C8 1.370(6)
C7 H7 0.9300
C8 H8 0.9300
C9 C14 1.349(6)
C9 C10 1.361(6)
C9 O9 1.404(4)
C10 C11 1.388(6)
C10 H10 0.9300
C11 C12 1.372(6)
C11 H11 0.9300
C12 C13 1.382(5)
C12 C15 1.503(5)
C13 C14 1.386(5)
C13 H13 0.9300
C14 H14 0.9300
C15 C16 1.374(5)
C15 C20 1.384(6)
C16 C17 1.375(6)
C16 H16 0.9300
C17 C18 1.357(6)
C17 H17 0.9300
C18 C19 1.357(5)
C18 O10 1.399(4)
C19 C20 1.378(6)
C19 H19 0.9300
C20 H20 0.9300
C21 O6 1.220(4)
C21 O5 1.266(4)
C21 C24 1.504(5)
C22 O7 1.246(5)
C22 O8 1.253(5)
C22 C23 1.487(5)
C23 C28 1.380(5)
C23 C24 1.395(5)
C24 C25 1.392(5)
C25 O10 1.373(4)
C25 C26 1.378(5)
C26 C27 1.368(6)
C26 H26 0.9300
C27 C28 1.381(6)
C27 H27 0.9300
C28 H28 0.9300
O2 H2 0.8200
O3 H3 0.8200
O5 H5 0.8200
O8 H8A 0.8200

loop_
_geom_hbond_atom_site_label_D
_geom_hbond_atom_site_label_H
_geom_hbond_atom_site_label_A
_geom_hbond_site_symmetry_A
_geom_hbond_distance_DH
_geom_hbond_distance_HA
_geom_hbond_distance_DA
_geom_hbond_angle_DHA
O2 H2 O7 1_567 0.82 1.85 2.649(4) 163.6
O8 H8A O1 1_543 0.82 1.85 2.659(4) 168.5
O3 H3 O6 2_676 0.82 1.76 2.575(4) 171.6
O5 H5 O4 2_673 0.82 1.92 2.732(4) 169.0
C11 H11 O6 1_556 0.93 2.46 3.284(5) 147.5
C13 H13 O3 1_554 0.93 2.51 3.438(6) 172.5
C16 H16 O6 1_556 0.93 2.54 3.431(6) 160.7

loop_
_cod_related_entry_id
_cod_related_entry_database
_cod_related_entry_code
1 ChemSpider 13706732
